data_4113681
loop_
_publ_author_name
'Chaomin Li'
'Richard P. Johnson'
'John A. Porco'

_publ_contact_author
;
     John A. Porco, Jr.
        Department of Chemistry and Center for Streamlined Synthesis
    590 Commonwealth Avenue
    Boston, MA 02215
        USA
;
_publ_contact_author_email porco@chem.bu.edu
_publ_section_title
;
 Total Synthesis of the Quinone Epoxide Dimer (+)-Torreyanic Acid:
 Application of a Biomimetic Oxidation/Electrocyclization/Diels-Alder
 Dimerization Cascade1
;
_journal_name_full 'Journal of the American Chemical Society'
_journal_page_first 5095
_journal_page_last 5106
_journal_paper_doi 10.1021/ja021396c
_journal_volume 125
_journal_year 2003
_chemical_formula_sum 'C29 H32 Br O4 Si'
_chemical_formula_weight 552.55
_chemical_name_systematic
; 
 ? 
;
_space_group_IT_number 14
_symmetry_cell_setting monoclinic
_symmetry_space_group_name_Hall '-P 2ybc'
_symmetry_space_group_name_H-M 'P 1 21/c 1'
_atom_sites_solution_hydrogens geom
_atom_sites_solution_primary direct
_atom_sites_solution_secondary difmap
_audit_creation_method SHELXL-97
_cell_angle_alpha 90.00
_cell_angle_beta 95.999(5)
_cell_angle_gamma 90.00
_cell_formula_units_Z 4
_cell_length_a 18.137(3)
_cell_length_b 14.917(2)
_cell_length_c 10.2722(17)
_cell_measurement_temperature 173(2)
_cell_volume 2763.9(7)
_computing_cell_refinement SAINT+
_computing_data_collection SMART
_computing_data_reduction SAINT+
_computing_molecular_graphics SHELXTL
_computing_publication_material SHELXTL
_computing_structure_refinement 'SHELXL-97 (Sheldrick, 1997)'
_computing_structure_solution 'SHELXS-97 (Sheldrick, 1990)'
_diffrn_ambient_temperature 173(2)
_diffrn_measured_fraction_theta_full 0.999
_diffrn_measured_fraction_theta_max 0.999
_diffrn_measurement_device_type 'Bruker 1K CCD'
_diffrn_measurement_method '0.3 deg. omega & phi scans'
_diffrn_radiation_monochromator graphite
_diffrn_radiation_source 'fine-focus sealed tube'
_diffrn_radiation_type MoK\a
_diffrn_radiation_wavelength 0.71073
_diffrn_reflns_av_R_equivalents 0.0633
_diffrn_reflns_av_sigmaI/netI 0.0636
_diffrn_reflns_limit_h_max 21
_diffrn_reflns_limit_h_min -21
_diffrn_reflns_limit_k_max 17
_diffrn_reflns_limit_k_min -17
_diffrn_reflns_limit_l_max 11
_diffrn_reflns_limit_l_min -11
_diffrn_reflns_number 16757
_diffrn_reflns_theta_full 24.41
_diffrn_reflns_theta_max 24.41
_diffrn_reflns_theta_min 2.42
_exptl_absorpt_coefficient_mu 1.562
_exptl_absorpt_correction_T_max 1
_exptl_absorpt_correction_T_min 0.829088
_exptl_absorpt_correction_type SADABS
_exptl_crystal_colour colorless
_exptl_crystal_density_diffrn 1.328
_exptl_crystal_description plate
_exptl_crystal_F_000 1148
_exptl_crystal_size_max 0.30
_exptl_crystal_size_mid 0.20
_exptl_crystal_size_min 0.03
_refine_diff_density_max 0.466
_refine_diff_density_min -0.259
_refine_diff_density_rms 0.065
_refine_ls_extinction_method none
_refine_ls_goodness_of_fit_ref 0.941
_refine_ls_hydrogen_treatment riding
_refine_ls_matrix_type full
_refine_ls_number_parameters 325
_refine_ls_number_reflns 4530
_refine_ls_number_restraints 0
_refine_ls_restrained_S_all 0.941
_refine_ls_R_factor_all 0.0741
_refine_ls_R_factor_gt 0.0387
_refine_ls_shift/su_max 0.266
_refine_ls_shift/su_mean 0.014
_refine_ls_structure_factor_coef Fsqd
_refine_ls_weighting_details 'calc w=1/[\s^2^(Fo^2^)+(0.0572P)^2^+0.0000P] where P=(Fo^2^+2Fc^2^)/3'
_refine_ls_weighting_scheme calc
_refine_ls_wR_factor_gt 0.0857
_refine_ls_wR_factor_ref 0.0992
_reflns_number_gt 3171
_reflns_number_total 4530
_reflns_threshold_expression >2sigma(I)
_cod_data_source_file ja021396c_2.cif
_cod_data_source_block porco1
_cod_original_cell_volume 2763.9(8)
_cod_database_code 4113681

loop_
_symmetry_equiv_pos_as_xyz
'x, y, z'
'-x, y+1/2, -z+1/2'
'-x, -y, -z'
'x, -y-1/2, z-1/2'

loop_
_atom_site_label
_atom_site_type_symbol
_atom_site_fract_x
_atom_site_fract_y
_atom_site_fract_z
_atom_site_U_iso_or_equiv
_atom_site_adp_type
_atom_site_occupancy
_atom_site_symmetry_multiplicity
_atom_site_calc_flag
_atom_site_refinement_flags
_atom_site_disorder_assembly
_atom_site_disorder_group
Br1 Br 0.42897(2) 0.09608(2) 0.39760(4) 0.02926(13) Uani 1 1 d . . .
Si1 Si 0.18403(5) 0.01189(6) 0.33448(10) 0.0230(2) Uani 1 1 d . . .
O1 O 0.55802(14) 0.01585(17) 0.2797(3) 0.0361(7) Uani 1 1 d . . .
O2 O 0.40078(13) -0.23047(14) 0.4386(2) 0.0223(6) Uani 1 1 d . . .
O3 O 0.33965(12) -0.20372(15) 0.2279(2) 0.0220(5) Uani 1 1 d . . .
O4 O 0.27336(12) -0.00579(15) 0.3267(2) 0.0234(6) Uani 1 1 d . . .
C1 C 0.5117(2) -0.0424(2) 0.2896(3) 0.0257(9) Uani 1 1 d . . .
C2 C 0.44035(19) -0.0243(2) 0.3422(3) 0.0199(8) Uani 1 1 d . . .
C3 C 0.38848(18) -0.0859(2) 0.3558(3) 0.0185(7) Uani 1 1 d . . .
C4 C 0.40209(19) -0.1826(2) 0.3185(3) 0.0200(8) Uani 1 1 d . . .
C5 C 0.47369(18) -0.1992(2) 0.2629(3) 0.0230(8) Uani 1 1 d . . .
H5A H 0.4834 -0.2583 0.2346 0.028 Uiso 1 1 calc R . .
C6 C 0.52505(19) -0.1364(2) 0.2502(3) 0.0242(8) Uani 1 1 d . . .
C7 C 0.5982(2) -0.1549(3) 0.1975(4) 0.0319(10) Uani 1 1 d . A .
H7A H 0.6380 -0.1228 0.2522 0.038 Uiso 1 1 calc R . .
H7B H 0.6089 -0.2199 0.2051 0.038 Uiso 1 1 calc R . .
C8 C 0.6000(3) -0.1270(5) 0.0572(6) 0.080(2) Uani 1 1 d . . .
C9 C 0.6229(5) -0.1623(9) -0.0329(10) 0.050(3) Uani 0.50 1 d P A 1
C9 C 0.6289(7) -0.0905(11) -0.0128(13) 0.083(4) Uani 0.50 1 d P A 2
C10 C 0.3909(2) -0.3272(2) 0.4232(3) 0.0280(9) Uani 1 1 d . . .
H10A H 0.3873 -0.3551 0.5097 0.034 Uiso 1 1 calc R . .
H10B H 0.4343 -0.3533 0.3860 0.034 Uiso 1 1 calc R . .
C11 C 0.3217(2) -0.3465(2) 0.3341(3) 0.0284(9) Uani 1 1 d . . .
H11A H 0.2777 -0.3253 0.3746 0.034 Uiso 1 1 calc R . .
H11B H 0.3166 -0.4119 0.3192 0.034 Uiso 1 1 calc R . .
C12 C 0.3267(2) -0.2989(2) 0.2056(3) 0.0275(9) Uani 1 1 d . . .
H12A H 0.3678 -0.3247 0.1613 0.033 Uiso 1 1 calc R . .
H12B H 0.2800 -0.3075 0.1479 0.033 Uiso 1 1 calc R . .
C13 C 0.31612(19) -0.0672(2) 0.4105(3) 0.0222(8) Uani 1 1 d . . .
H13A H 0.2882 -0.1238 0.4170 0.027 Uiso 1 1 calc R . .
H13B H 0.3258 -0.0414 0.4994 0.027 Uiso 1 1 calc R . .
C14 C 0.1664(2) 0.1271(2) 0.2603(4) 0.0287(9) Uani 1 1 d . . .
C15 C 0.0879(2) 0.1590(3) 0.2810(5) 0.0548(13) Uani 1 1 d . . .
H15A H 0.0795 0.2187 0.2424 0.082 Uiso 1 1 calc R . .
H15B H 0.0828 0.1618 0.3749 0.082 Uiso 1 1 calc R . .
H15C H 0.0514 0.1170 0.2388 0.082 Uiso 1 1 calc R . .
C16 C 0.2235(2) 0.1950(3) 0.3199(4) 0.0474(12) Uani 1 1 d . . .
H16A H 0.2130 0.2539 0.2800 0.071 Uiso 1 1 calc R . .
H16B H 0.2733 0.1757 0.3033 0.071 Uiso 1 1 calc R . .
H16C H 0.2207 0.1989 0.4145 0.071 Uiso 1 1 calc R . .
C17 C 0.1726(3) 0.1209(3) 0.1130(4) 0.0482(12) Uani 1 1 d . . .
H17A H 0.1636 0.1801 0.0731 0.072 Uiso 1 1 calc R . .
H17B H 0.1358 0.0782 0.0733 0.072 Uiso 1 1 calc R . .
H17C H 0.2225 0.1005 0.0986 0.072 Uiso 1 1 calc R . .
C18 C 0.16457(19) 0.0006(2) 0.5095(3) 0.0245(8) Uani 1 1 d . . .
C19 C 0.1961(2) 0.0571(3) 0.6076(4) 0.0398(11) Uani 1 1 d . . .
H19A H 0.2257 0.1058 0.5837 0.048 Uiso 1 1 calc R . .
C20 C 0.1864(3) 0.0458(3) 0.7380(4) 0.0463(12) Uani 1 1 d . . .
H20A H 0.2089 0.0864 0.8015 0.056 Uiso 1 1 calc R . .
C21 C 0.1444(2) -0.0242(3) 0.7762(4) 0.0396(11) Uani 1 1 d . . .
H21A H 0.1367 -0.0317 0.8656 0.048 Uiso 1 1 calc R . .
C22 C 0.1139(2) -0.0829(3) 0.6836(4) 0.0400(11) Uani 1 1 d . . .
H22A H 0.0863 -0.1327 0.7095 0.048 Uiso 1 1 calc R . .
C23 C 0.1228(2) -0.0706(3) 0.5523(4) 0.0347(10) Uani 1 1 d . . .
H23A H 0.1000 -0.1116 0.4898 0.042 Uiso 1 1 calc R . .
C24 C 0.1297(2) -0.0729(2) 0.2300(3) 0.0255(9) Uani 1 1 d . . .
C25 C 0.0523(2) -0.0793(3) 0.2220(4) 0.0358(10) Uani 1 1 d . . .
H25A H 0.0262 -0.0439 0.2790 0.043 Uiso 1 1 calc R . .
C26 C 0.0131(2) -0.1356(3) 0.1335(4) 0.0453(11) Uani 1 1 d . . .
H26A H -0.0394 -0.1388 0.1309 0.054 Uiso 1 1 calc R . .
C27 C 0.0493(2) -0.1872(3) 0.0487(4) 0.0434(11) Uani 1 1 d . . .
H27A H 0.0221 -0.2251 -0.0133 0.052 Uiso 1 1 calc R . .
C28 C 0.1264(2) -0.1831(3) 0.0551(4) 0.0395(10) Uani 1 1 d . . .
H28A H 0.1521 -0.2189 -0.0019 0.047 Uiso 1 1 calc R . .
C29 C 0.1656(2) -0.1269(2) 0.1443(4) 0.0315(9) Uani 1 1 d . . .
H29A H 0.2181 -0.1248 0.1477 0.038 Uiso 1 1 calc R . .

loop_
_atom_site_aniso_label
_atom_site_aniso_U_11
_atom_site_aniso_U_22
_atom_site_aniso_U_33
_atom_site_aniso_U_23
_atom_site_aniso_U_13
_atom_site_aniso_U_12
Br1 0.0351(2) 0.01794(19) 0.0335(2) -0.00119(17) -0.00233(16) -0.00185(17)
Si1 0.0227(6) 0.0203(5) 0.0258(6) 0.0006(4) 0.0022(4) 0.0018(4)
O1 0.0329(16) 0.0340(16) 0.0425(17) 0.0031(13) 0.0096(13) -0.0123(13)
O2 0.0306(14) 0.0202(13) 0.0162(13) -0.0006(10) 0.0030(11) 0.0011(11)
O3 0.0230(13) 0.0206(13) 0.0213(13) -0.0008(10) -0.0033(11) -0.0026(10)
O4 0.0221(13) 0.0220(13) 0.0259(14) 0.0051(10) 0.0012(11) 0.0012(10)
C1 0.025(2) 0.029(2) 0.022(2) 0.0080(16) 0.0006(17) -0.0016(17)
C2 0.024(2) 0.0154(17) 0.0186(19) 0.0000(14) -0.0039(15) 0.0004(15)
C3 0.0236(19) 0.0192(18) 0.0120(17) 0.0007(14) -0.0008(15) 0.0029(16)
C4 0.024(2) 0.0196(18) 0.0164(19) -0.0003(14) 0.0025(16) -0.0030(15)
C5 0.022(2) 0.029(2) 0.0175(19) -0.0048(15) -0.0002(16) 0.0022(17)
C6 0.022(2) 0.028(2) 0.022(2) -0.0001(16) -0.0004(17) 0.0022(16)
C7 0.022(2) 0.037(2) 0.038(2) -0.0039(18) 0.0075(19) 0.0001(17)
C8 0.034(3) 0.165(6) 0.045(4) 0.030(4) 0.020(3) 0.031(4)
C9 0.036(6) 0.077(8) 0.039(7) -0.003(6) 0.007(5) 0.004(6)
C9 0.083(9) 0.120(12) 0.050(8) 0.029(8) 0.026(7) 0.039(9)
C10 0.045(2) 0.0169(18) 0.023(2) 0.0025(15) 0.0069(18) 0.0014(17)
C11 0.030(2) 0.025(2) 0.031(2) -0.0055(16) 0.0122(18) -0.0064(17)
C12 0.025(2) 0.028(2) 0.029(2) -0.0094(17) 0.0015(17) -0.0049(17)
C13 0.028(2) 0.0179(18) 0.021(2) 0.0011(14) 0.0048(16) 0.0013(15)
C14 0.029(2) 0.0231(19) 0.034(2) 0.0036(17) 0.0029(18) 0.0051(16)
C15 0.045(3) 0.040(3) 0.080(4) 0.013(2) 0.010(3) 0.021(2)
C16 0.056(3) 0.025(2) 0.059(3) 0.008(2) -0.005(2) 0.001(2)
C17 0.067(3) 0.039(3) 0.039(3) 0.016(2) 0.006(2) 0.004(2)
C18 0.023(2) 0.0219(19) 0.029(2) 0.0038(16) 0.0054(17) 0.0052(16)
C19 0.053(3) 0.033(2) 0.034(3) 0.0006(19) 0.004(2) -0.012(2)
C20 0.075(3) 0.037(3) 0.028(2) -0.0060(19) 0.006(2) -0.006(2)
C21 0.046(3) 0.037(2) 0.038(3) 0.005(2) 0.015(2) 0.013(2)
C22 0.042(3) 0.039(3) 0.042(3) 0.009(2) 0.017(2) -0.007(2)
C23 0.035(2) 0.031(2) 0.039(3) -0.0015(18) 0.007(2) -0.0057(18)
C24 0.027(2) 0.025(2) 0.024(2) 0.0041(15) 0.0003(17) 0.0031(16)
C25 0.027(2) 0.032(2) 0.047(3) 0.0007(19) -0.0026(19) 0.0037(18)
C26 0.031(2) 0.038(2) 0.064(3) 0.009(2) -0.011(2) -0.005(2)
C27 0.051(3) 0.034(2) 0.041(3) 0.001(2) -0.015(2) -0.007(2)
C28 0.050(3) 0.031(2) 0.037(2) 0.0007(19) -0.002(2) -0.001(2)
C29 0.029(2) 0.032(2) 0.033(2) -0.0001(18) 0.0007(18) -0.0008(17)

loop_
_atom_type_symbol
_atom_type_description
_atom_type_scat_dispersion_real
_atom_type_scat_dispersion_imag
_atom_type_scat_source
C C 0.0033 0.0016 'International Tables Vol C Tables 4.2.6.8 and 6.1.1.4'
H H 0.0000 0.0000 'International Tables Vol C Tables 4.2.6.8 and 6.1.1.4'
O O 0.0106 0.0060 'International Tables Vol C Tables 4.2.6.8 and 6.1.1.4'
Si Si 0.0817 0.0704 'International Tables Vol C Tables 4.2.6.8 and 6.1.1.4'
Br Br -0.2901 2.4595 'International Tables Vol C Tables 4.2.6.8 and 6.1.1.4'

loop_
_geom_angle_atom_site_label_1
_geom_angle_atom_site_label_2
_geom_angle_atom_site_label_3
_geom_angle
O4 Si1 C24 108.94(14)
O4 Si1 C18 108.41(14)
C24 Si1 C18 110.41(16)
O4 Si1 C14 104.54(14)
C24 Si1 C14 109.04(16)
C18 Si1 C14 115.21(16)
C4 O2 C10 114.4(2)
C4 O3 C12 115.0(2)
C13 O4 Si1 123.1(2)
O1 C1 C2 122.5(3)
O1 C1 C6 121.0(3)
C2 C1 C6 116.5(3)
C3 C2 C1 124.6(3)
C3 C2 Br1 121.3(3)
C1 C2 Br1 114.1(2)
C2 C3 C13 124.4(3)
C2 C3 C4 119.5(3)
C13 C3 C4 116.1(3)
O3 C4 O2 111.7(3)
O3 C4 C5 112.2(3)
O2 C4 C5 110.0(3)
O3 C4 C3 103.6(3)
O2 C4 C3 103.8(2)
C5 C4 C3 115.1(3)
C6 C5 C4 124.3(3)
C5 C6 C1 120.0(3)
C5 C6 C7 123.6(3)
C1 C6 C7 116.4(3)
C8 C7 C6 113.6(3)
C9 C8 C9 57.8(8)
C9 C8 C7 146.9(11)
C9 C8 C7 132.4(9)
O2 C10 C11 109.9(3)
C10 C11 C12 108.6(3)
O3 C12 C11 110.2(3)
O4 C13 C3 109.4(3)
C16 C14 C17 108.5(3)
C16 C14 C15 109.7(3)
C17 C14 C15 108.7(3)
C16 C14 Si1 111.2(3)
C17 C14 Si1 108.4(3)
C15 C14 Si1 110.3(3)
C19 C18 C23 115.3(3)
C19 C18 Si1 122.4(3)
C23 C18 Si1 122.0(3)
C20 C19 C18 123.0(4)
C21 C20 C19 120.1(4)
C22 C21 C20 119.0(4)
C21 C22 C23 120.8(4)
C22 C23 C18 121.7(4)
C29 C24 C25 116.9(3)
C29 C24 Si1 119.8(3)
C25 C24 Si1 122.9(3)
C26 C25 C24 121.6(4)
C27 C26 C25 120.6(4)
C26 C27 C28 119.1(4)
C29 C28 C27 120.1(4)
C28 C29 C24 121.6(4)

loop_
_geom_bond_atom_site_label_1
_geom_bond_atom_site_label_2
_geom_bond_distance
Br1 C2 1.902(3)
Si1 O4 1.652(2)
Si1 C24 1.871(4)
Si1 C18 1.876(4)
Si1 C14 1.893(4)
O1 C1 1.221(4)
O2 C4 1.428(4)
O2 C10 1.461(4)
O3 C4 1.424(4)
O3 C12 1.453(4)
O4 C13 1.429(4)
C1 C2 1.478(5)
C1 C6 1.486(5)
C2 C3 1.332(5)
C3 C13 1.507(5)
C3 C4 1.520(4)
C4 C5 1.493(5)
C5 C6 1.337(5)
C6 C7 1.511(5)
C7 C8 1.503(7)
C8 C9 1.081(13)
C8 C9 1.177(11)
C10 C11 1.502(5)
C11 C12 1.510(5)
C14 C16 1.530(5)
C14 C17 1.532(6)
C14 C15 1.536(5)
C18 C19 1.390(5)
C18 C23 1.403(5)
C19 C20 1.380(6)
C20 C21 1.373(6)
C21 C22 1.366(6)
C22 C23 1.386(5)
C24 C29 1.402(5)
C24 C25 1.401(5)
C25 C26 1.380(6)
C26 C27 1.380(6)
C27 C28 1.395(6)
C28 C29 1.383(5)
